data_2214194
loop_
_publ_author_name
'How, Fiona N.-F.'
'Watkin, David J.'
'Crouse, Karen A.'
'M. Ibrahim M. Tahir'

_publ_section_title
;
 <i>S</i>-Quinolin-2-ylmethyldithiocarbazate
;
_journal_coeditor_code FL2133
_journal_issue 7
_journal_name_full 'Acta Crystallographica Section E'
_journal_page_first o3137
_journal_page_last o3138
_journal_paper_doi 10.1107/S1600536807024609
_journal_volume 63
_journal_year 2007
_chemical_formula_iupac 'C11 H11 N3 S2'
_chemical_formula_moiety 'C11 H11 N3 S2'
_chemical_formula_sum 'C11 H11 N3 S2'
_chemical_formula_weight 249.36
_chemical_melting_point 415.7
_chemical_name_systematic
;
S-quinolin-2-ylmethyldithiocarbazate
;
_space_group_IT_number 14
_symmetry_cell_setting monoclinic
_symmetry_space_group_name_Hall '-P 2ybc'
_symmetry_space_group_name_H-M 'P 1 21/c 1'
_atom_sites_solution_hydrogens geom
_atom_sites_solution_primary direct
_audit_creation_method CRYSTALS_ver_12.84
_cell_angle_alpha 90
_cell_angle_beta 113.2607(11)
_cell_angle_gamma 90
_cell_formula_units_Z 4
_cell_length_a 11.0514(2)
_cell_length_b 10.0620(2)
_cell_length_c 11.2780(2)
_cell_measurement_reflns_used 2735
_cell_measurement_temperature 150
_cell_measurement_theta_max 28
_cell_measurement_theta_min 5
_cell_volume 1152.17(4)
_computing_cell_refinement 'DENZO/SCALEPACK (Otwinowski & Minor, 1997)'
_computing_data_collection 'COLLECT (Nonius, 2001)'
_computing_data_reduction DENZO/SCALEPACK
_computing_molecular_graphics 'CAMERON (Watkin <i>et al.</i>,  1996)'
_computing_publication_material CRYSTALS
_computing_structure_refinement 'CRYSTALS (Betteridge <i>et al.</i>,  2003)'
_computing_structure_solution 'SIR92 (Altomare <i>et al.</i>,  1994)'
_diffrn_ambient_temperature 150
_diffrn_measured_fraction_theta_full 0.991
_diffrn_measured_fraction_theta_max 0.989
_diffrn_measurement_device_type 'Nonius KappaCCD area-detector'
_diffrn_measurement_method \w
_diffrn_radiation_monochromator graphite
_diffrn_radiation_type 'Mo K\a'
_diffrn_radiation_wavelength 0.71073
_diffrn_reflns_av_R_equivalents 0.025
_diffrn_reflns_limit_h_max 14
_diffrn_reflns_limit_h_min -14
_diffrn_reflns_limit_k_max 13
_diffrn_reflns_limit_k_min -11
_diffrn_reflns_limit_l_max 14
_diffrn_reflns_limit_l_min -14
_diffrn_reflns_number 11993
_diffrn_reflns_theta_full 27.329
_diffrn_reflns_theta_max 27.887
_diffrn_reflns_theta_min 5.239
_diffrn_standards_number 0
_exptl_absorpt_coefficient_mu 0.436
_exptl_absorpt_correction_T_max 0.92
_exptl_absorpt_correction_T_min 0.78
_exptl_absorpt_correction_type multi-scan
_exptl_absorpt_process_details '(DENZO/SCALEPACK; Otwinowski & Minor, 1997)'
_exptl_crystal_colour yellow
_exptl_crystal_density_diffrn 1.437
_exptl_crystal_description plate
_exptl_crystal_F_000 520
_exptl_crystal_size_max 0.36
_exptl_crystal_size_mid 0.26
_exptl_crystal_size_min 0.20
_refine_diff_density_max 0.37
_refine_diff_density_min -0.41
_refine_ls_extinction_method none
_refine_ls_goodness_of_fit_ref 0.9705
_refine_ls_hydrogen_treatment constr
_refine_ls_matrix_type full
_refine_ls_number_parameters 145
_refine_ls_number_reflns 2717
_refine_ls_number_restraints 0
_refine_ls_R_factor_all 0.0375
_refine_ls_R_factor_gt 0.0375
_refine_ls_shift/su_max 0.000616
_refine_ls_structure_factor_coef Fsqd
_refine_ls_weighting_details
;
Method = modified Sheldrick
w = 1/[\s^2^(F^2^) + ( 0.02P)^2^ + 0.66P], where P=[max(Fo^2^,0) + 2Fc^2^]/3
;
_refine_ls_weighting_scheme calc
_refine_ls_wR_factor_all 0.0788
_refine_ls_wR_factor_gt 0.0788
_refine_ls_wR_factor_ref 0.0788
_reflns_number_gt 2717
_reflns_number_total 2717
_reflns_threshold_expression I>-3\s(I)
_cod_data_source_file fl2133.cif
_cod_data_source_block I
_cod_original_sg_symbol_H-M 'P 1 21/c 1 '
_cod_database_code 2214194
_cod_database_fobs_code 2214194

loop_
_symmetry_equiv_pos_as_xyz
x,y,z
-x,-y,-z
-x,y+1/2,-z+1/2
x,-y+1/2,z+1/2

loop_
_atom_site_type_symbol
_atom_site_label
_atom_site_fract_x
_atom_site_fract_y
_atom_site_fract_z
_atom_site_U_iso_or_equiv
_atom_site_adp_type
_atom_site_occupancy
C C1 0.48620(13) 0.67545(14) 0.41804(12) 0.0223 Uani 1.0000
C C2 0.60247(14) 0.60714(15) 0.42925(14) 0.0260 Uani 1.0000
C C3 0.58815(16) 0.48964(16) 0.35641(15) 0.0328 Uani 1.0000
C C4 0.46609(16) 0.44675(15) 0.27809(14) 0.0311 Uani 1.0000
C C5 0.35528(14) 0.52185(14) 0.26985(13) 0.0252 Uani 1.0000
N N6 0.36434(11) 0.63152(12) 0.33708(11) 0.0233 Uani 1.0000
C C7 0.21899(16) 0.48171(16) 0.17912(14) 0.0326 Uani 1.0000
S S8 0.16795(4) 0.56396(4) 0.02240(3) 0.0284 Uani 1.0000
C C9 0.11613(13) 0.72301(15) 0.04637(13) 0.0235 Uani 1.0000
N N10 0.14555(12) 0.76515(13) 0.16482(11) 0.0250 Uani 1.0000
N N11 0.11690(13) 0.89477(13) 0.19239(12) 0.0307 Uani 1.0000
S S12 0.03297(4) 0.81044(4) -0.08834(3) 0.0302 Uani 1.0000
C C13 0.72616(16) 0.65867(18) 0.51324(16) 0.0369 Uani 1.0000
C C14 0.73288(17) 0.77111(19) 0.58239(16) 0.0413 Uani 1.0000
C C15 0.61735(18) 0.83803(17) 0.57193(15) 0.0372 Uani 1.0000
C C16 0.49628(16) 0.79170(15) 0.49167(14) 0.0291 Uani 1.0000
H H31 0.6658 0.4422 0.3632 0.0419 Uiso 1.0000
H H41 0.4521 0.3684 0.2293 0.0390 Uiso 1.0000
H H71 0.1548 0.5028 0.2159 0.0368 Uiso 1.0000
H H72 0.2190 0.3877 0.1611 0.0368 Uiso 1.0000
H H131 0.8015 0.6126 0.5194 0.0431 Uiso 1.0000
H H141 0.8138 0.8033 0.6377 0.0442 Uiso 1.0000
H H151 0.6249 0.9149 0.6204 0.0422 Uiso 1.0000
H H161 0.4192 0.8344 0.4858 0.0353 Uiso 1.0000
H H1 0.1992 0.7206 0.2298 0.0303 Uiso 1.0000
H H2 0.0887 0.9460 0.1277 0.0390 Uiso 1.0000
H H3 0.0912 0.8983 0.2537 0.0395 Uiso 1.0000

loop_
_atom_site_aniso_label
_atom_site_aniso_U_11
_atom_site_aniso_U_22
_atom_site_aniso_U_33
_atom_site_aniso_U_12
_atom_site_aniso_U_13
_atom_site_aniso_U_23
C1 0.0250(7) 0.0228(7) 0.0189(6) 0.0008(5) 0.0085(5) 0.0039(5)
C2 0.0258(7) 0.0294(7) 0.0237(7) 0.0042(6) 0.0105(6) 0.0084(6)
C3 0.0370(8) 0.0352(8) 0.0309(8) 0.0145(7) 0.0183(7) 0.0072(7)
C4 0.0459(9) 0.0252(7) 0.0233(7) 0.0072(6) 0.0148(7) 0.0006(6)
C5 0.0327(8) 0.0231(7) 0.0182(6) -0.0009(6) 0.0083(6) 0.0040(5)
N6 0.0239(6) 0.0243(6) 0.0203(5) 0.0014(5) 0.0072(5) 0.0026(5)
C7 0.0394(9) 0.0266(7) 0.0257(7) -0.0068(6) 0.0063(6) 0.0029(6)
S8 0.0326(2) 0.02827(19) 0.01951(18) -0.00116(15) 0.00525(15) -0.00155(14)
C9 0.0186(6) 0.0308(7) 0.0206(6) -0.0027(5) 0.0074(5) -0.0001(6)
N10 0.0236(6) 0.0315(6) 0.0182(5) 0.0040(5) 0.0063(5) 0.0022(5)
N11 0.0331(7) 0.0355(7) 0.0216(6) 0.0093(6) 0.0089(5) 0.0004(5)
S12 0.0314(2) 0.0362(2) 0.01872(18) 0.00486(15) 0.00525(15) 0.00255(15)
C13 0.0243(7) 0.0456(9) 0.0362(8) 0.0023(7) 0.0071(6) 0.0147(8)
C14 0.0340(9) 0.0454(10) 0.0301(8) -0.0136(7) -0.0028(7) 0.0114(7)
C15 0.0518(10) 0.0280(8) 0.0250(7) -0.0102(7) 0.0079(7) 0.0002(6)
C16 0.0369(8) 0.0249(7) 0.0248(7) 0.0016(6) 0.0114(6) 0.0005(6)

loop_
_atom_type_symbol
_atom_type_scat_dispersion_real
_atom_type_scat_dispersion_imag
_atom_type_scat_source
C 0.0033 0.0016 'International Tables Vol C 4.2.6.8 and 6.1.1.4'
H 0.0000 0.0000 'International Tables Vol C 4.2.6.8 and 6.1.1.4'
N 0.0061 0.0033 'International Tables Vol C 4.2.6.8 and 6.1.1.4'
S 0.1246 0.1234 'International Tables Vol C 4.2.6.8 and 6.1.1.4'

loop_
_geom_angle_atom_site_label_1
_geom_angle_atom_site_label_2
_geom_angle_atom_site_label_3
_geom_angle
_geom_angle_publ_flag
C2 C1 N6 121.42(13) no
C2 C1 C16 119.36(13) no
N6 C1 C16 119.21(13) no
C1 C2 C3 117.67(14) no
C1 C2 C13 118.86(14) no
C3 C2 C13 123.47(14) no
C2 C3 C4 119.90(14) no
C2 C3 H31 118.6 no
C4 C3 H31 121.5 no
C3 C4 C5 119.09(14) no
C3 C4 H41 122.6 no
C5 C4 H41 118.3 no
C4 C5 N6 122.89(14) no
C4 C5 C7 120.75(14) no
N6 C5 C7 116.34(13) no
C1 N6 C5 119.01(12) no
C5 C7 S8 112.34(10) no
C5 C7 H71 110.7 no
S8 C7 H71 108.3 no
C5 C7 H72 108.8 no
S8 C7 H72 105.4 no
H71 C7 H72 111.2 no
C7 S8 C9 104.99(7) no
S8 C9 N10 119.05(11) no
S8 C9 S12 115.66(8) no
N10 C9 S12 125.28(11) no
C9 N10 N11 122.50(12) no
C9 N10 H1 120.4 no
N11 N10 H1 115.7 no
N10 N11 H2 114.4 no
N10 N11 H3 113.4 no
H2 N11 H3 123.4 no
C2 C13 C14 120.48(16) no
C2 C13 H131 117.7 no
C14 C13 H131 121.8 no
C13 C14 C15 120.54(15) no
C13 C14 H141 119.9 no
C15 C14 H141 119.6 no
C14 C15 C16 120.71(16) no
C14 C15 H151 118.7 no
C16 C15 H151 120.6 no
C1 C16 C15 120.04(15) no
C1 C16 H161 118.8 no
C15 C16 H161 121.2 no

loop_
_geom_bond_atom_site_label_1
_geom_bond_atom_site_label_2
_geom_bond_distance
_geom_bond_publ_flag
C1 C2 1.4181(19) no
C1 N6 1.3680(18) no
C1 C16 1.413(2) no
C2 C3 1.413(2) no
C2 C13 1.418(2) no
C3 C4 1.358(2) no
C3 H31 0.958 no
C4 C5 1.410(2) no
C4 H41 0.938 no
C5 N6 1.3201(18) no
C5 C7 1.504(2) no
C7 S8 1.8275(15) no
C7 H71 0.976 no
C7 H72 0.967 no
S8 C9 1.7563(15) no
C9 N10 1.3142(17) no
C9 S12 1.6804(14) no
N10 N11 1.4056(17) no
N10 H1 0.864 no
N11 H2 0.846 no
N11 H3 0.845 no
C13 C14 1.359(3) no
C13 H131 0.931 no
C14 C15 1.407(3) no
C14 H141 0.924 no
C15 C16 1.368(2) no
C15 H151 0.932 no
C16 H161 0.933 no

loop_
_geom_hbond_atom_site_label_D
_geom_hbond_atom_site_label_H
_geom_hbond_atom_site_label_A
_geom_hbond_distance_DH
_geom_hbond_distance_HA
_geom_hbond_distance_DA
_geom_hbond_angle_DHA
_geom_hbond_publ_flag
N10 H1 N6 0.86 1.96 2.778(2) 157 yes

loop_
_cod_related_entry_id
_cod_related_entry_database
_cod_related_entry_code
1 ChemSpider 21124206
